data_7228594
loop_
_publ_author_name
'Goswami, Pramod Kumar'
'Kumar, Vineet'
'Thaimattam, Ram'
'Ramanan , A.'

_publ_section_title
;
 Structural landscape of multicomponent solids of 5-aminosalicylic acid
;
_journal_name_full CrystEngComm
_journal_paper_doi 10.1039/C7CE01008G
_journal_year 2017
_chemical_formula_moiety 'C7 H6 N O3, 0.5(C4 H12 N2)'
_chemical_formula_sum 'C9 H12 N2 O3'
_chemical_formula_weight 196.21
_chemical_name_systematic
; 
 ? 
;
_space_group_crystal_system monoclinic
_space_group_IT_number 14
_space_group_name_Hall '-P 2ybc'
_space_group_name_H-M_alt 'P 1 21/c 1'
_symmetry_space_group_name_Hall '-P 2ybc'
_symmetry_space_group_name_H-M 'P 1 21/c 1'
_atom_sites_solution_hydrogens geom
_audit_creation_method 'SHELXTL-NT2000 ver.6.12'
_audit_update_record
;
2017-06-24 deposited with the CCDC.
2017-06-28 downloaded from the CCDC.
;
_cell_angle_alpha 90
_cell_angle_beta 102.731(3)
_cell_angle_gamma 90
_cell_formula_units_Z 4
_cell_length_a 6.5529(10)
_cell_length_b 17.206(3)
_cell_length_c 8.5190(13)
_cell_measurement_reflns_used 2022
_cell_measurement_temperature 298(2)
_cell_measurement_theta_max 24.81
_cell_measurement_theta_min 2.37
_cell_volume 936.9(3)
_computing_structure_refinement 'SHELXL-2014/7 (Sheldrick, 2014)'
_diffrn_ambient_temperature 298(2)
_diffrn_measured_fraction_theta_full 0.999
_diffrn_measured_fraction_theta_max 0.999
_diffrn_measurement_device_type 'CCD area detector'
_diffrn_measurement_method 'phi and omega scans'
_diffrn_radiation_type MoK\a
_diffrn_radiation_wavelength 0.71073
_diffrn_reflns_av_R_equivalents 0.0342
_diffrn_reflns_av_unetI/netI 0.0267
_diffrn_reflns_Laue_measured_fraction_full 0.999
_diffrn_reflns_Laue_measured_fraction_max 0.999
_diffrn_reflns_limit_h_max 7
_diffrn_reflns_limit_h_min -7
_diffrn_reflns_limit_k_max 20
_diffrn_reflns_limit_k_min -20
_diffrn_reflns_limit_l_max 10
_diffrn_reflns_limit_l_min -10
_diffrn_reflns_number 8881
_diffrn_reflns_point_group_measured_fraction_full 0.999
_diffrn_reflns_point_group_measured_fraction_max 0.999
_diffrn_reflns_theta_full 24.990
_diffrn_reflns_theta_max 24.990
_diffrn_reflns_theta_min 2.722
_diffrn_source 'fine-focus sealed tube'
_exptl_absorpt_coefficient_mu 0.106
_exptl_absorpt_correction_T_max 0.948
_exptl_absorpt_correction_T_min 0.935
_exptl_absorpt_correction_type multi-scan
_exptl_absorpt_process_details '(SADABS; Bruker, 2000)'
_exptl_crystal_colour colorless
_exptl_crystal_density_diffrn 1.380
_exptl_crystal_density_method 'not measured'
_exptl_crystal_description plate
_exptl_crystal_F_000 416
_exptl_crystal_size_max 0.401
_exptl_crystal_size_mid 0.318
_exptl_crystal_size_min 0.225
_refine_diff_density_max 0.406
_refine_diff_density_min -0.271
_refine_diff_density_rms 0.053
_refine_ls_extinction_method none
_refine_ls_goodness_of_fit_ref 1.210
_refine_ls_hydrogen_treatment constr
_refine_ls_matrix_type full
_refine_ls_number_parameters 129
_refine_ls_number_reflns 1643
_refine_ls_number_restraints 0
_refine_ls_restrained_S_all 1.210
_refine_ls_R_factor_all 0.0855
_refine_ls_R_factor_gt 0.0767
_refine_ls_shift/su_max 0.017
_refine_ls_shift/su_mean 0.009
_refine_ls_structure_factor_coef Fsqd
_refine_ls_weighting_details 'w=1/[\s^2^(Fo^2^)+(0.0622P)^2^+0.9645P] where P=(Fo^2^+2Fc^2^)/3'
_refine_ls_weighting_scheme calc
_refine_ls_wR_factor_gt 0.1696
_refine_ls_wR_factor_ref 0.1748
_reflns_Friedel_coverage 0.000
_reflns_number_gt 1484
_reflns_number_total 1643
_reflns_threshold_expression 'I > 2\s(I)'
_cod_data_source_file c7ce01008g2.cif
_cod_data_source_block solid6
_cod_database_code 7228594
_shelx_space_group_comment
;
The symmetry employed for this shelxl refinement is uniquely defined
by the following loop, which should always be used as a source of
symmetry information in preference to the above space-group names.
They are only intended as comments.
;

loop_
_space_group_symop_operation_xyz
'x, y, z'
'-x, y+1/2, -z+1/2'
'-x, -y, -z'
'x, -y-1/2, z-1/2'

loop_
_atom_site_label
_atom_site_type_symbol
_atom_site_fract_x
_atom_site_fract_y
_atom_site_fract_z
_atom_site_U_iso_or_equiv
_atom_site_adp_type
_atom_site_occupancy
_atom_site_site_symmetry_order
_atom_site_calc_flag
_atom_site_refinement_flags_posn
_atom_site_refinement_flags_adp
O1 O -0.0886(4) 0.60242(15) 0.3240(3) 0.0557(8) Uani 1 1 d . .
O2 O 0.1778(4) 0.52323(14) 0.3330(3) 0.0540(7) Uani 1 1 d . .
O3 O -0.0662(3) 0.71954(14) 0.5004(3) 0.0479(7) Uani 1 1 d . .
H3 H -0.1215 0.6877 0.4327 0.072 Uiso 1 1 calc R U
N1 N 0.6831(4) 0.54563(15) 0.0601(3) 0.0383(7) Uani 1 1 d . .
H1A H 0.7001 0.5704 -0.0279 0.046 Uiso 1 1 calc R U
H1B H 0.7847 0.5608 0.1419 0.046 Uiso 1 1 calc R U
N2 N 0.7478(4) 0.63267(15) 0.7888(3) 0.0389(7) Uani 1 1 d . .
H2A H 0.8006 0.5905 0.7609 0.047 Uiso 1 1 calc R U
H2B H 0.8189 0.6608 0.8650 0.047 Uiso 1 1 calc R U
C1 C 0.0982(5) 0.58016(18) 0.3819(3) 0.0347(7) Uani 1 1 d . .
C2 C 0.2204(4) 0.62965(16) 0.5151(3) 0.0290(7) Uani 1 1 d . .
C3 C 0.4273(4) 0.61162(16) 0.5865(3) 0.0303(7) Uani 1 1 d . .
H6 H 0.4888 0.5684 0.5504 0.036 Uiso 1 1 calc R U
C4 C 0.5439(4) 0.65587(17) 0.7092(3) 0.0302(7) Uani 1 1 d . .
C5 C 0.4507(5) 0.72052(18) 0.7617(4) 0.0395(8) Uani 1 1 d . .
H7 H 0.5258 0.7507 0.8454 0.047 Uiso 1 1 calc R U
C6 C 0.2484(5) 0.74014(18) 0.6908(4) 0.0400(8) Uani 1 1 d . .
H8 H 0.1887 0.7838 0.7270 0.048 Uiso 1 1 calc R U
C7 C 0.1314(5) 0.69658(17) 0.5670(3) 0.0327(7) Uani 1 1 d . .
C8 C 0.4778(5) 0.5671(2) 0.0936(4) 0.0428(8) Uani 1 1 d . .
H10A H 0.4698 0.6232 0.1025 0.051 Uiso 1 1 calc R U
H9B H 0.4657 0.5448 0.1957 0.051 Uiso 1 1 calc R U
C9 C 0.7003(5) 0.46089(18) 0.0365(4) 0.0382(8) Uani 1 1 d . .
H11A H 0.6985 0.4340 0.1362 0.046 Uiso 1 1 calc R U
H12B H 0.8320 0.4493 0.0072 0.046 Uiso 1 1 calc R U

loop_
_atom_site_aniso_label
_atom_site_aniso_U_11
_atom_site_aniso_U_22
_atom_site_aniso_U_33
_atom_site_aniso_U_23
_atom_site_aniso_U_13
_atom_site_aniso_U_12
O1 0.0421(14) 0.0572(16) 0.0532(15) -0.0127(12) -0.0213(11) 0.0018(12)
O2 0.0531(15) 0.0516(15) 0.0530(15) -0.0244(12) 0.0025(12) -0.0013(12)
O3 0.0342(13) 0.0503(15) 0.0524(15) -0.0065(11) -0.0049(10) 0.0107(11)
N1 0.0288(14) 0.0494(16) 0.0324(14) 0.0009(12) -0.0026(11) -0.0120(12)
N2 0.0321(14) 0.0382(15) 0.0394(15) -0.0016(11) -0.0070(11) -0.0021(11)
C1 0.0379(17) 0.0358(17) 0.0281(16) -0.0006(13) 0.0022(13) -0.0067(14)
C2 0.0325(16) 0.0286(15) 0.0243(14) 0.0035(11) 0.0027(12) -0.0027(12)
C3 0.0340(16) 0.0261(15) 0.0308(15) 0.0014(12) 0.0073(13) 0.0009(12)
C4 0.0301(16) 0.0316(16) 0.0258(14) 0.0037(12) -0.0002(12) -0.0059(12)
C5 0.0447(19) 0.0359(17) 0.0329(17) -0.0058(13) -0.0023(14) -0.0083(14)
C6 0.0460(19) 0.0308(17) 0.0428(19) -0.0087(14) 0.0089(15) 0.0043(14)
C7 0.0314(16) 0.0344(16) 0.0307(16) 0.0031(12) 0.0035(13) 0.0006(13)
C8 0.0388(18) 0.0460(19) 0.0433(19) -0.0083(15) 0.0086(15) 0.0001(15)
C9 0.0281(16) 0.0449(19) 0.0400(18) 0.0019(14) 0.0039(13) 0.0001(14)

loop_
_atom_type_symbol
_atom_type_description
_atom_type_scat_dispersion_real
_atom_type_scat_dispersion_imag
_atom_type_scat_source
C C 0.0033 0.0016 'International Tables Vol C Tables 4.2.6.8 and 6.1.1.4'
H H 0.0000 0.0000 'International Tables Vol C Tables 4.2.6.8 and 6.1.1.4'
N N 0.0061 0.0033 'International Tables Vol C Tables 4.2.6.8 and 6.1.1.4'
O O 0.0106 0.0060 'International Tables Vol C Tables 4.2.6.8 and 6.1.1.4'

loop_
_geom_angle_atom_site_label_1
_geom_angle_atom_site_label_2
_geom_angle_atom_site_label_3
_geom_angle
_geom_angle_site_symmetry_1
_geom_angle_site_symmetry_3
C7 O3 H3 109.5 . .
C9 N1 C8 111.8(2) . .
C9 N1 H1A 109.3 . .
C8 N1 H1A 109.3 . .
C9 N1 H1B 109.3 . .
C8 N1 H1B 109.3 . .
H1A N1 H1B 107.9 . .
C4 N2 H2A 120.0 . .
C4 N2 H2B 120.0 . .
H2A N2 H2B 120.0 . .
O2 C1 O1 123.6(3) . .
O2 C1 C2 121.0(3) . .
O1 C1 C2 115.4(3) . .
C3 C2 C7 118.5(3) . .
C3 C2 C1 120.6(3) . .
C7 C2 C1 120.9(3) . .
C4 C3 C2 122.1(3) . .
C4 C3 H6 119.0 . .
C2 C3 H6 119.0 . .
C3 C4 C5 118.4(3) . .
C3 C4 N2 120.9(3) . .
C5 C4 N2 120.5(3) . .
C6 C5 C4 120.4(3) . .
C6 C5 H7 119.8 . .
C4 C5 H7 119.8 . .
C5 C6 C7 121.5(3) . .
C5 C6 H8 119.2 . .
C7 C6 H8 119.2 . .
O3 C7 C6 118.7(3) . .
O3 C7 C2 122.2(3) . .
C6 C7 C2 119.1(3) . .
N1 C8 C9 111.6(3) . 3_665
N1 C8 H10A 109.3 . .
C9 C8 H10A 109.3 3_665 .
N1 C8 H9B 109.3 . .
C9 C8 H9B 109.3 3_665 .
H10A C8 H9B 108.0 . .
N1 C9 C8 110.3(3) . 3_665
N1 C9 H11A 109.6 . .
C8 C9 H11A 109.6 3_665 .
N1 C9 H12B 109.6 . .
C8 C9 H12B 109.6 3_665 .
H11A C9 H12B 108.1 . .

loop_
_geom_bond_atom_site_label_1
_geom_bond_atom_site_label_2
_geom_bond_distance
_geom_bond_site_symmetry_2
O1 C1 1.273(4) .
O2 C1 1.225(4) .
O3 C7 1.353(4) .
O3 H3 0.8200 .
N1 C9 1.480(4) .
N1 C8 1.482(4) .
N1 H1A 0.8900 .
N1 H1B 0.8900 .
N2 C4 1.416(4) .
N2 H2A 0.8600 .
N2 H2B 0.8600 .
C1 C2 1.501(4) .
C2 C3 1.393(4) .
C2 C7 1.405(4) .
C3 C4 1.380(4) .
C3 H6 0.9300 .
C4 C5 1.390(4) .
C5 C6 1.372(4) .
C5 H7 0.9300 .
C6 C7 1.381(4) .
C6 H8 0.9300 .
C8 C9 1.501(4) 3_665
C8 H10A 0.9700 .
C8 H9B 0.9700 .
C9 C8 1.501(4) 3_665
C9 H11A 0.9700 .
C9 H12B 0.9700 .

loop_
_geom_hbond_atom_site_label_D
_geom_hbond_atom_site_label_H
_geom_hbond_atom_site_label_A
_geom_hbond_distance_DH
_geom_hbond_distance_HA
_geom_hbond_distance_DA
_geom_hbond_angle_DHA
_geom_hbond_site_symmetry_A
C8 H9B O2 0.97 2.46 3.219(4) 135.2 .
N2 H2B O3 0.86 2.40 3.199(3) 155.0 4_676
N2 H2A O2 0.86 2.13 2.955(4) 160.6 3_666
N1 H1B O1 0.89 1.74 2.601(3) 160.8 1_655
N1 H1A N2 0.89 1.98 2.863(4) 175.2 1_554
O3 H3 O1 0.82 1.77 2.499(3) 146.6 .
O3 H3 O1 0.82 1.77 2.499(3) 146.6 .
N1 H1A N2 0.89 1.98 2.863(4) 175.2 1_554
N1 H1B O1 0.89 1.74 2.601(3) 160.8 1_655
N2 H2A O2 0.86 2.13 2.955(4) 160.6 3_666
N2 H2B O3 0.86 2.40 3.199(3) 155.0 4_676
C8 H9B O2 0.97 2.46 3.219(4) 135.2 .

loop_
_geom_torsion_atom_site_label_1
_geom_torsion_atom_site_label_2
_geom_torsion_atom_site_label_3
_geom_torsion_atom_site_label_4
_geom_torsion
_geom_torsion_site_symmetry_4
O2 C1 C2 C3 -0.3(4) .
O1 C1 C2 C3 -179.2(3) .
O2 C1 C2 C7 177.6(3) .
O1 C1 C2 C7 -1.3(4) .
C7 C2 C3 C4 2.1(4) .
C1 C2 C3 C4 -180.0(3) .
C2 C3 C4 C5 -0.3(4) .
C2 C3 C4 N2 174.6(3) .
C3 C4 C5 C6 -1.0(4) .
N2 C4 C5 C6 -176.0(3) .
C4 C5 C6 C7 0.4(5) .
C5 C6 C7 O3 -179.1(3) .
C5 C6 C7 C2 1.5(5) .
C3 C2 C7 O3 177.9(3) .
C1 C2 C7 O3 0.0(4) .
C3 C2 C7 C6 -2.7(4) .
C1 C2 C7 C6 179.4(3) .
C9 N1 C8 C9 -55.9(4) 3_665
C8 N1 C9 C8 55.1(4) 3_665
